data_4020264
loop_
_publ_author_name
'Yutaka Ikeuchi'
'Takeo Taguchi'
'Yuji Hanzawa'

_journal_name_full 'Journal of Organic Chemistry'
_journal_page_first 4354
_journal_page_last 4359
_journal_paper_doi 10.1021/jo0502293
_journal_volume 70
_journal_year 2005
_chemical_formula_moiety 'C24 H30 O2'
_chemical_formula_sum 'C24 H30 O2'
_chemical_formula_weight 350.48
_space_group_IT_number 14
_symmetry_space_group_name_Hall '-P 2ybc'
_symmetry_space_group_name_H-M 'P 1 21/c 1'
_cell_angle_alpha 90.00
_cell_angle_beta 93.498(4)
_cell_angle_gamma 90.00
_cell_formula_units_Z 2
_cell_length_a 5.7970(2)
_cell_length_b 13.7220(9)
_cell_length_c 11.8190(8)
_cell_measurement_temperature 100(2)
_cell_volume 938.41(9)
_diffrn_ambient_temperature 100(2)
_exptl_crystal_density_diffrn 1.240
_cod_original_sg_symbol_H-M 'P 21/c'
_cod_database_code 4020264

loop_
_symmetry_equiv_pos_as_xyz
'x, y, z'
'-x, y+1/2, -z+1/2'
'-x, -y, -z'
'x, -y-1/2, z-1/2'

loop_
_atom_site_label
_atom_site_type_symbol
_atom_site_fract_x
_atom_site_fract_y
_atom_site_fract_z
_atom_site_U_iso_or_equiv
_atom_site_adp_type
_atom_site_occupancy
_atom_site_symmetry_multiplicity
_atom_site_calc_flag
_atom_site_refinement_flags
_atom_site_disorder_assembly
_atom_site_disorder_group
C1 C 0.6717(3) 0.56640(12) 0.18732(14) 0.0163(4) Uani 1 1 d . . .
H1 H 0.6830 0.6341 0.1718 0.020 Uiso 1 1 calc R . .
C2 C 0.5241(3) 0.53597(12) 0.26918(14) 0.0168(4) Uani 1 1 d . . .
H2 H 0.4361 0.5821 0.3083 0.020 Uiso 1 1 calc R . .
C3 C 0.5079(3) 0.43729(13) 0.29254(13) 0.0153(4) Uani 1 1 d . . .
C4 C 0.6369(3) 0.37073(12) 0.23360(14) 0.0154(4) Uani 1 1 d . . .
H4 H 0.6241 0.3032 0.2498 0.018 Uiso 1 1 calc R . .
C5 C 0.7848(3) 0.40092(12) 0.15119(14) 0.0154(4) Uani 1 1 d . . .
C6 C 0.8041(3) 0.50127(12) 0.12706(13) 0.0155(4) Uani 1 1 d . . .
C7 C 0.9132(3) 0.32263(12) 0.08726(14) 0.0175(4) Uani 1 1 d . . .
C8 C 1.1059(3) 0.36863(13) 0.01974(15) 0.0206(4) Uani 1 1 d . . .
H8A H 1.2401 0.3840 0.0726 0.025 Uiso 1 1 calc R . .
H8B H 1.1571 0.3205 -0.0359 0.025 Uiso 1 1 calc R . .
C9 C 1.0286(3) 0.46082(12) -0.04253(14) 0.0181(4) Uani 1 1 d . . .
H9 H 0.8812 0.4448 -0.0869 0.022 Uiso 1 1 calc R . .
C10 C 0.7391(3) 0.26667(13) 0.00923(15) 0.0228(4) Uani 1 1 d . . .
H10A H 0.6240 0.2356 0.0548 0.034 Uiso 1 1 calc R . .
H10B H 0.8203 0.2167 -0.0322 0.034 Uiso 1 1 calc R . .
H10C H 0.6617 0.3120 -0.0448 0.034 Uiso 1 1 calc R . .
C11 C 1.0364(3) 0.25029(13) 0.17007(15) 0.0225(4) Uani 1 1 d . . .
H11A H 1.1372 0.2861 0.2251 0.034 Uiso 1 1 calc R . .
H11B H 1.1294 0.2050 0.1278 0.034 Uiso 1 1 calc R . .
H11C H 0.9211 0.2137 0.2100 0.034 Uiso 1 1 calc R . .
C12 C 0.2060(3) 0.46162(14) 0.41867(16) 0.0227(4) Uani 1 1 d . . .
H12A H 0.2880 0.5134 0.4618 0.034 Uiso 1 1 calc R . .
H12B H 0.1104 0.4246 0.4691 0.034 Uiso 1 1 calc R . .
H12C H 0.1071 0.4906 0.3574 0.034 Uiso 1 1 calc R . .
O13 O 0.37008(19) 0.39774(9) 0.37155(10) 0.0205(3) Uani 1 1 d . . .

loop_
_atom_site_aniso_label
_atom_site_aniso_U_11
_atom_site_aniso_U_22
_atom_site_aniso_U_33
_atom_site_aniso_U_23
_atom_site_aniso_U_13
_atom_site_aniso_U_12
C1 0.0178(8) 0.0142(8) 0.0171(8) -0.0014(6) 0.0026(6) 0.0005(6)
C2 0.0167(8) 0.0174(9) 0.0164(8) -0.0024(6) 0.0031(6) 0.0016(6)
C3 0.0128(8) 0.0198(9) 0.0135(8) 0.0007(6) 0.0016(6) -0.0008(6)
C4 0.0157(8) 0.0145(8) 0.0161(8) 0.0007(6) 0.0011(6) 0.0003(6)
C5 0.0156(8) 0.0159(8) 0.0146(8) -0.0003(6) 0.0013(6) 0.0010(6)
C6 0.0158(8) 0.0154(8) 0.0155(8) -0.0010(6) 0.0022(6) 0.0016(6)
C7 0.0204(8) 0.0128(8) 0.0199(9) 0.0005(6) 0.0053(6) 0.0018(6)
C8 0.0218(9) 0.0187(9) 0.0216(9) 0.0012(7) 0.0034(6) 0.0028(6)
C9 0.0207(8) 0.0145(8) 0.0199(9) 0.0005(7) 0.0071(6) 0.0006(6)
C10 0.0252(9) 0.0208(9) 0.0219(9) -0.0046(7) -0.0037(7) 0.0052(7)
C11 0.0188(9) 0.0218(9) 0.0266(9) -0.0025(7) -0.0002(7) 0.0040(6)
C12 0.0216(9) 0.0244(9) 0.0232(9) -0.0012(7) 0.0098(7) 0.0021(7)
O13 0.0215(7) 0.0197(7) 0.0214(7) 0.0021(5) 0.0104(5) 0.0021(5)

loop_
_geom_bond_atom_site_label_1
_geom_bond_atom_site_label_2
_geom_bond_distance
_geom_bond_site_symmetry_2
_geom_bond_publ_flag
C1 C2 1.394(2) . ?
C1 C6 1.401(2) . ?
C1 H1 0.9500 . ?
C2 C3 1.386(2) . ?
C2 H2 0.9500 . ?
C3 O13 1.3769(19) . ?
C3 C4 1.394(2) . ?
C4 C5 1.399(2) . ?
C4 H4 0.9500 . ?
C5 C6 1.412(2) . ?
C5 C7 1.532(2) . ?
C6 C9 1.525(2) 3_765 ?
C7 C10 1.531(2) . ?
C7 C11 1.539(2) . ?
C7 C8 1.547(2) . ?
C8 C9 1.517(2) . ?
C8 H8A 0.9900 . ?
C8 H8B 0.9900 . ?
C9 C9 1.522(3) 3_765 ?
C9 C6 1.525(2) 3_765 ?
C9 H9 1.0000 . ?
C10 H10A 0.9800 . ?
C10 H10B 0.9800 . ?
C10 H10C 0.9800 . ?
C11 H11A 0.9800 . ?
C11 H11B 0.9800 . ?
C11 H11C 0.9800 . ?
C12 O13 1.4312(19) . ?
C12 H12A 0.9800 . ?
C12 H12B 0.9800 . ?
C12 H12C 0.9800 . ?
